data_8100371
loop_
_publ_author_name
'Zhu, Hai-Liang'
'Wang, Xian-Jiang'
'Pan, Yong-Jun'
'Wang, Da-Qi'

_publ_section_title
;
Crystal structure of 1,2-diaminopropanesilver(I) 3,5-dinitro- benzoate 
hydrate, Ag(C~3~H~10~N~2~)(C~7~H~3~N~2~O~6~) &#x00B7;~ ~1.5H~2~O
;
_journal_issue 3
_journal_name_full 'Zeitschrift f\"ur Kristallographie - New Crystal Structures'
_journal_page_first 303
_journal_page_last 304
_journal_volume 218
_journal_year 2003
_chemical_formula_structural 'Ag(C7 H3 N2 O6)(C3 H10 N2) . 1.5H2 O'
_chemical_formula_sum 'C10 H16 Ag N4 O7.5'
_chemical_formula_weight 420.14
_space_group_IT_number 15
_symmetry_cell_setting monoclinic
_symmetry_space_group_name_Hall '-C 2yc'
_symmetry_space_group_name_H-M 'C 1 2/c 1'
_cell_angle_alpha 90.00
_cell_angle_beta 122.958(4)
_cell_angle_gamma 90.00
_cell_formula_units_Z 6
_cell_length_a 28.123(8)
_cell_length_b 5.2414(15)
_cell_length_c 24.723(7)
_cell_measurement_temperature 298(2)
_cell_volume 3057.8(15)
_diffrn_ambient_temperature 298(2)
_exptl_crystal_density_diffrn 1.369
_cod_depositor_comments
;
The following automatic conversions were performed:
'_symmetry_cell_setting' value 'Monoclinic' changed to 'monoclinic'
according to '/home/saulius/struct/CIF-dictionaries/cif_core.dic'
dictionary named 'cif_core.dic' version 2.4.1 from 2010-06-29.

Automatic conversion script
Id: cif_fix_enum 1527 2010-12-29 10:47:43Z saulius 
;
_cod_original_sg_symbol_H-M 'C 2/c'
_cod_original_formula_sum 'C10 H16 Ag N4 O7.50'
_cod_database_code 8100371

loop_
_symmetry_equiv_pos_as_xyz
'x, y, z'
'-x, y, -z+1/2'
'x+1/2, y+1/2, z'
'-x+1/2, y+1/2, -z+1/2'
'-x, -y, -z'
'x, -y, z-1/2'
'-x+1/2, -y+1/2, -z'
'x+1/2, -y+1/2, z-1/2'

loop_
_atom_site_label
_atom_site_type_symbol
_atom_site_fract_x
_atom_site_fract_y
_atom_site_fract_z
_atom_site_U_iso_or_equiv
_atom_site_adp_type
_atom_site_occupancy
_atom_site_symmetry_multiplicity
_atom_site_Wyckoff_symbol
_atom_site_calc_flag
_atom_site_refinement_flags
_atom_site_disorder_assembly
_atom_site_disorder_group
Ag1 Ag 0.081781(13) 0.84411(5) 0.385664(14) 0.05629(14) Uani 1 8 f d . . .
N1 N 0.12434(15) 0.5005(7) 0.43921(19) 0.0505(10) Uani 1 8 f d . . .
N2 N 0.02818(13) 0.1847(6) 0.35907(14) 0.0461(8) Uani 1 8 f d D . .
N3 N 0.28361(14) 1.7440(7) 0.38397(18) 0.0548(9) Uani 1 8 f d . . .
N4 N 0.12896(16) 1.7633(7) 0.15645(17) 0.0602(10) Uani 1 8 f d . . .
O1 O 0.14493(10) 1.0630(5) 0.35916(12) 0.0618(8) Uani 1 8 f d . . .
O2 O 0.08256(10) 1.0242(5) 0.25388(12) 0.0531(7) Uani 1 8 f d . . .
O3 O 0.30746(12) 1.6284(6) 0.43464(13) 0.0699(9) Uani 1 8 f d . . .
O4 O 0.30026(12) 1.9445(6) 0.37432(14) 0.0787(10) Uani 1 8 f d . . .
O5 O 0.14937(13) 1.9563(6) 0.15099(15) 0.0834(10) Uani 1 8 f d . . .
O6 O 0.08596(14) 1.6615(6) 0.11278(14) 0.0822(10) Uani 1 8 f d . . .
O7 O 0.24399(13) 0.9967(7) 0.47478(14) 0.0722(9) Uani 1 8 f d D . .
O8 O 0.0000 0.6643(11) 0.2500 0.0719(15) Uani 1 4 e d S . .
C1 C 0.09568(17) 0.3652(9) 0.46507(19) 0.0497(11) Uani 1 8 f d . . .
C2 C 0.03395(15) 0.3224(7) 0.41474(17) 0.0423(9) Uani 1 8 f d . . .
C3 C 0.0070(3) 0.1668(12) 0.4424(3) 0.0726(15) Uani 1 8 f d . . .
C4 C 0.12490(15) 1.1216(7) 0.30151(18) 0.0417(9) Uani 1 8 f d . . .
C5 C 0.15492(14) 1.3365(6) 0.29030(16) 0.0370(8) Uani 1 8 f d . . .
C6 C 0.20521(16) 1.4341(7) 0.34008(19) 0.0417(10) Uani 1 8 f d . . .
C7 C 0.23078(15) 1.6344(7) 0.32998(17) 0.0405(9) Uani 1 8 f d . . .
C8 C 0.20683(17) 1.7470(7) 0.2701(2) 0.0465(10) Uani 1 8 f d . . .
C9 C 0.15663(15) 1.6436(7) 0.22078(17) 0.0428(9) Uani 1 8 f d . . .
C10 C 0.13055(16) 1.4418(7) 0.22951(18) 0.0429(10) Uani 1 8 f d . . .
H1 H 0.1294(15) 0.389(7) 0.4125(18) 0.064(14) Uiso 1 8 f d . . .
H2 H 0.1527(15) 0.547(7) 0.4651(17) 0.045(13) Uiso 1 8 f d . . .
H3 H 0.0365(12) 0.290(5) 0.3364(12) 0.047(12) Uiso 1 8 f d D . .
H4 H -0.0073(7) 0.134(7) 0.3305(13) 0.084(15) Uiso 1 8 f d D . .
H5 H 0.1142(14) 0.198(7) 0.4850(15) 0.053(11) Uiso 1 8 f d . . .
H6 H 0.0965(13) 0.462(6) 0.4969(15) 0.041(10) Uiso 1 8 f d . . .
H7 H 0.0141(12) 0.497(6) 0.4007(13) 0.034(8) Uiso 1 8 f d . . .
H8 H -0.036(2) 0.143(8) 0.410(2) 0.109(18) Uiso 1 8 f d . . .
H9 H 0.028(2) 0.001(11) 0.454(2) 0.13(2) Uiso 1 8 f d . . .
H10 H 0.0109(19) 0.242(8) 0.477(2) 0.086(18) Uiso 1 8 f d . . .
H11 H 0.2215(13) 1.372(5) 0.3793(14) 0.032(9) Uiso 1 8 f d . . .
H12 H 0.2243(12) 1.885(5) 0.2659(14) 0.033(9) Uiso 1 8 f d . . .
H13 H 0.0983(12) 1.373(5) 0.1960(14) 0.032(9) Uiso 1 8 f d . . .
H14 H 0.257(2) 1.154(5) 0.482(2) 0.19(4) Uiso 1 8 f d D . .
H15 H 0.2122(9) 0.994(7) 0.4359(9) 0.067(14) Uiso 1 8 f d D . .
H16 H 0.023(2) 0.723(10) 0.252(3) 0.11(2) Uiso 1 8 f d . . .

loop_
_atom_site_aniso_label
_atom_site_aniso_U_11
_atom_site_aniso_U_22
_atom_site_aniso_U_33
_atom_site_aniso_U_23
_atom_site_aniso_U_13
_atom_site_aniso_U_12
Ag1 0.0591(2) 0.04038(18) 0.0609(2) 0.00221(16) 0.02713(17) -0.00493(17)
N1 0.036(2) 0.051(2) 0.048(2) -0.0049(19) 0.012(2) -0.0119(18)
N2 0.043(2) 0.045(2) 0.0393(18) -0.0035(16) 0.0150(17) -0.0118(16)
N3 0.051(2) 0.055(2) 0.063(2) -0.0180(19) 0.034(2) -0.0124(18)
N4 0.057(3) 0.069(2) 0.057(2) 0.020(2) 0.033(2) 0.009(2)
O1 0.0511(17) 0.081(2) 0.0431(16) 0.0158(14) 0.0189(14) -0.0148(14)
O2 0.0387(15) 0.0507(16) 0.0525(16) 0.0060(13) 0.0136(14) -0.0072(13)
O3 0.0590(19) 0.087(2) 0.0459(17) -0.0074(16) 0.0172(16) -0.0113(17)
O4 0.073(2) 0.065(2) 0.090(2) -0.0169(18) 0.0395(19) -0.0358(17)
O5 0.085(2) 0.078(2) 0.091(2) 0.0392(19) 0.050(2) 0.0016(19)
O6 0.069(2) 0.099(2) 0.0512(18) 0.0291(17) 0.0149(17) -0.002(2)
O7 0.050(2) 0.084(2) 0.059(2) 0.0106(18) 0.0145(18) 0.0045(18)
O8 0.081(4) 0.062(3) 0.074(3) 0.000 0.043(4) 0.000
C1 0.052(3) 0.046(3) 0.032(2) 0.001(2) 0.011(2) -0.004(2)
C2 0.046(2) 0.037(2) 0.043(2) 0.0037(18) 0.023(2) -0.0043(19)
C3 0.080(4) 0.079(4) 0.068(4) -0.001(3) 0.046(3) -0.019(4)
C4 0.034(2) 0.043(2) 0.045(2) 0.0047(19) 0.019(2) 0.0055(18)
C5 0.035(2) 0.0375(19) 0.039(2) 0.0033(17) 0.0201(18) 0.0036(17)
C6 0.038(2) 0.048(2) 0.038(2) 0.0037(18) 0.019(2) 0.0025(18)
C7 0.045(2) 0.037(2) 0.045(2) -0.0007(18) 0.028(2) -0.0003(19)
C8 0.046(3) 0.036(2) 0.067(3) 0.001(2) 0.038(2) -0.0049(19)
C9 0.043(2) 0.044(2) 0.049(2) 0.0117(19) 0.030(2) 0.008(2)
C10 0.034(2) 0.049(2) 0.042(2) 0.0040(19) 0.018(2) 0.0023(19)

loop_
_geom_bond_atom_site_label_1
_geom_bond_atom_site_label_2
_geom_bond_distance
_geom_bond_site_symmetry_2
_geom_bond_publ_flag
Ag1 N1 2.169(3) . ?
Ag1 N2 2.194(3) 1_565 ?
Ag1 O1 2.483(3) . ?
N1 C1 1.457(5) . ?
N2 C2 1.483(5) . ?
N2 Ag1 2.194(3) 1_545 ?
N3 O3 1.213(4) . ?
N3 O4 1.226(4) . ?
N3 C7 1.470(4) . ?
N4 O5 1.206(4) . ?
N4 O6 1.222(4) . ?
N4 C9 1.477(5) . ?
O1 C4 1.253(4) . ?
O2 C4 1.241(4) . ?
C1 C2 1.504(5) . ?
C2 C3 1.508(6) . ?
C4 C5 1.521(5) . ?
C5 C6 1.372(5) . ?
C5 C10 1.383(5) . ?
C6 C7 1.370(5) . ?
C7 C8 1.381(5) . ?
C8 C9 1.379(5) . ?
C9 C10 1.369(5) . ?
